data_7113377
loop_
_publ_author_name
'Hirano, Shinya'
'Toyota, Shinji'
'Toda, Fumio'

_publ_section_title
;
 Isolation of equatorial conformers of chloro- and bromocyclohexane in a
 pure state as inclusion complexes with a host compound.
;
_journal_issue 20
_journal_name_full 'Chemical communications (Cambridge, England)'
_journal_page_first 2354
_journal_page_last 2355
_journal_paper_doi 10.1039/b409905m
_journal_year 2004
_chemical_formula_moiety 'C34 H30 F4 O4, C6 H11 Cl '
_chemical_formula_sum 'C40 H41 Cl F4 O4'
_chemical_formula_weight 697.21
_chemical_melting_point 227.8(3)
_space_group_IT_number 2
_symmetry_cell_setting triclinic
_symmetry_Int_Tables_number 2
_symmetry_space_group_name_Hall '-P 1'
_symmetry_space_group_name_H-M 'P -1'
_audit_creation_date 'Fri Oct 31 17:46:57 2003'
_audit_creation_method 'by teXsan'
_cell_angle_alpha 90.791(1)
_cell_angle_beta 89.982(1)
_cell_angle_gamma 107.375(4)
_cell_formula_units_Z 2
_cell_length_a 10.2812(4)
_cell_length_b 12.5651(5)
_cell_length_c 13.8054(8)
_cell_measurement_reflns_used 9507
_cell_measurement_temperature 93.2
_cell_measurement_theta_max 27.5
_cell_measurement_theta_min 1.5
_cell_volume 1701.89(14)
_computing_cell_refinement PROCESS-AUTO
_computing_data_collection PROCESS-AUTO
_computing_data_reduction 'teXsan Ver. 1.11'
_computing_publication_material 'teXsan Ver. 1.11'
_computing_structure_refinement 'teXsan Ver. 1.10'
_computing_structure_solution SIR92
_diffrn_detector_area_resol_mean 10.00
_diffrn_measured_fraction_theta_full 0.8715
_diffrn_measured_fraction_theta_max 0.8715
_diffrn_measurement_device_type 'Rigaku RAXIS-IV Imaging Plate'
_diffrn_measurement_method \w
_diffrn_radiation_type 'Mo K\a'
_diffrn_radiation_wavelength 0.7107
_diffrn_reflns_av_R_equivalents 0.035
_diffrn_reflns_limit_h_max 13
_diffrn_reflns_limit_h_min -11
_diffrn_reflns_limit_k_max 16
_diffrn_reflns_limit_k_min -16
_diffrn_reflns_limit_l_max 17
_diffrn_reflns_limit_l_min -17
_diffrn_reflns_number 11124
_diffrn_reflns_theta_full 27.49
_diffrn_reflns_theta_max 27.49
_exptl_absorpt_coefficient_mu 0.176
_exptl_absorpt_correction_T_max 0.991
_exptl_absorpt_correction_T_min 0.908
_exptl_absorpt_correction_type multi-scan
_exptl_absorpt_process_details '(Higashi, 1995)'
_exptl_crystal_colour colorless
_exptl_crystal_density_diffrn 1.360
_exptl_crystal_density_method 'not measured'
_exptl_crystal_description platelet
_exptl_crystal_size_max 0.350
_exptl_crystal_size_mid 0.100
_exptl_crystal_size_min 0.050
_refine_diff_density_max 1.97
_refine_diff_density_min -0.77
_refine_ls_extinction_method none
_refine_ls_goodness_of_fit_ref 0.991
_refine_ls_hydrogen_treatment noref
_refine_ls_number_parameters 442
_refine_ls_number_reflns 6791
_refine_ls_R_factor_gt 0.0597
_refine_ls_shift/su_max 0.0002
_refine_ls_structure_factor_coef Fsqd
_refine_ls_weighting_details 'w = 1/[\s^2^(Fo^2^) + (0.16000(Max(Fo^2^,0) + 2Fc^2^)/3)^2^]'
_refine_ls_weighting_scheme calc
_refine_ls_wR_factor_ref 0.2056
_reflns_number_gt 5214
_reflns_number_total 6791
_reflns_threshold_expression F^2^>2.0\s(F^2^)
_cod_data_source_file b409905m.txt
_cod_data_source_block hirano_b
_cod_depositor_comments
;
The following automatic conversions were performed:

'_chemical_melting_point' value '227.5-228.0' was changed to
'227.8(3)' - the average value was taken and precision was estimated.

Automatic conversion script
Id: cif_fix_values 2281 2013-09-26 08:29:07Z andrius 

The following automatic conversions were performed:
data name '_geom_hbond_site_distance_dh' replaced with
'_geom_hbond_distance_DH' as specified in the replacement file
'/home/antanas/src/cod-tools/trunk/data/replacement-values/replacement_tags.lst'.

data
name '_geom_hbond_site_distance_ha' replaced with
'_geom_hbond_distance_HA' as specified in the replacement file
'/home/antanas/src/cod-tools/trunk/data/replacement-values/replacement_tags.lst'.

data
name '_geom_hbond_site_distance_da' replaced with
'_geom_hbond_distance_DA' as specified in the replacement file
'/home/antanas/src/cod-tools/trunk/data/replacement-values/replacement_tags.lst'.

Automatic conversion script
Id: cif_correct_tags 5005 2017-03-03 11:38:54Z antanas 
;
_cod_original_cell_volume 1701.9(1)
_cod_original_sg_symbol_H-M 'P -1         '
_cod_original_formula_sum 'C40 H41 Cl F4 O4 '
_cod_database_code 7113377

loop_
_symmetry_equiv_pos_as_xyz
x,y,z
-x,-y,-z

loop_
_atom_site_label
_atom_site_type_symbol
_atom_site_fract_x
_atom_site_fract_y
_atom_site_fract_z
_atom_site_U_iso_or_equiv
_atom_site_adp_type
_atom_site_occupancy
_atom_site_calc_flag
Cl(1) Cl 0.16203(8) 0.57849(6) 0.15676(5) 0.0286(2) Uani 1.00 d
F(1) F -0.0610(2) -0.0658(2) 0.3751(1) 0.0310(5) Uani 1.00 d
F(2) F 0.7190(2) -0.3302(1) 0.4029(1) 0.0304(5) Uani 1.00 d
F(3) F 0.6508(2) 0.5573(1) 0.0728(1) 0.0307(5) Uani 1.00 d
F(4) F 1.2869(2) 0.1684(1) -0.0142(1) 0.0238(4) Uani 1.00 d
O(1) O 0.4399(2) -0.0559(1) 0.1371(1) 0.0142(4) Uani 1.00 d
O(2) O 0.6603(2) 0.0554(1) 0.0445(1) 0.0120(4) Uani 1.00 d
O(3) O 0.5987(2) 0.1122(1) 0.3480(1) 0.0128(4) Uani 1.00 d
O(4) O 0.8028(2) 0.1798(1) 0.2709(1) 0.0122(4) Uani 1.00 d
C(1) C 0.3286(2) -0.0375(2) 0.2819(2) 0.0120(5) Uani 1.00 d
C(2) C 0.3002(2) 0.0518(2) 0.3294(2) 0.0141(6) Uani 1.00 d
C(3) C 0.1688(3) 0.0418(2) 0.3624(2) 0.0192(6) Uani 1.00 d
C(4) C 0.0677(3) -0.0568(2) 0.3446(2) 0.0200(6) Uani 1.00 d
C(5) C 0.0920(3) -0.1467(2) 0.2986(2) 0.0202(6) Uani 1.00 d
C(6) C 0.2234(3) -0.1366(2) 0.2676(2) 0.0167(6) Uani 1.00 d
C(7) C 0.5258(2) -0.1194(2) 0.2832(2) 0.0128(5) Uani 1.00 d
C(8) C 0.5753(3) -0.1893(2) 0.2244(2) 0.0167(6) Uani 1.00 d
C(9) C 0.6394(3) -0.2617(2) 0.2643(2) 0.0195(6) Uani 1.00 d
C(10) C 0.6529(3) -0.2620(2) 0.3635(2) 0.0197(6) Uani 1.00 d
C(11) C 0.6013(3) -0.1975(2) 0.4245(2) 0.0182(6) Uani 1.00 d
C(12) C 0.5372(3) -0.1255(2) 0.3836(2) 0.0145(6) Uani 1.00 d
C(13) C 0.4672(2) -0.0323(2) 0.2383(2) 0.0106(5) Uani 1.00 d
C(14) C 0.5727(2) 0.0860(2) 0.2472(2) 0.0106(5) Uani 1.00 d
C(15) C 0.7255(2) 0.2535(2) 0.0905(2) 0.0114(5) Uani 1.00 d
C(16) C 0.6011(3) 0.2596(2) 0.0548(2) 0.0147(6) Uani 1.00 d
C(17) C 0.5754(3) 0.3620(2) 0.0480(2) 0.0190(7) Uani 1.00 d
C(18) C 0.6755(3) 0.4562(2) 0.0775(2) 0.0205(7) Uani 1.00 d
C(19) C 0.7995(3) 0.4541(2) 0.1123(2) 0.0189(6) Uani 1.00 d
C(20) C 0.8245(3) 0.3519(2) 0.1181(2) 0.0147(6) Uani 1.00 d
C(21) C 0.8979(2) 0.1475(2) 0.0752(2) 0.0104(5) Uani 1.00 d
C(22) C 0.9467(3) 0.1946(2) -0.0133(2) 0.0144(6) Uani 1.00 d
C(23) C 1.0766(3) 0.2005(2) -0.0448(2) 0.0175(6) Uani 1.00 d
C(24) C 1.1576(3) 0.1587(2) 0.0142(2) 0.0154(6) Uani 1.00 d
C(25) C 1.1128(3) 0.1087(2) 0.1009(2) 0.0182(6) Uani 1.00 d
C(26) C 0.9816(3) 0.1043(2) 0.1316(2) 0.0148(6) Uani 1.00 d
C(27) C 0.7515(2) 0.1412(2) 0.1028(2) 0.0101(5) Uani 1.00 d
C(28) C 0.7169(2) 0.0987(2) 0.2076(2) 0.0103(5) Uani 1.00 d
C(29) C 0.7314(2) 0.1885(2) 0.3589(2) 0.0104(5) Uani 1.00 d
C(30) C 0.8044(3) 0.1543(2) 0.4426(2) 0.0151(6) Uani 1.00 d
C(31) C 0.9491(3) 0.2358(3) 0.4519(2) 0.0223(7) Uani 1.00 d
C(32) C 0.9438(3) 0.3544(3) 0.4670(2) 0.0293(7) Uani 1.00 d
C(33) C 0.8677(3) 0.3901(2) 0.3842(2) 0.0254(7) Uani 1.00 d
C(34) C 0.7256(3) 0.3073(2) 0.3707(2) 0.0194(6) Uani 1.00 d
C(35) C 0.2803(4) 0.5188(3) 0.2179(3) 0.040(1) Uani 1.00 d
C(36) C 0.2527(5) 0.4022(3) 0.1933(3) 0.050(1) Uani 1.00 d
C(37) C 0.3424(4) 0.3472(3) 0.2491(3) 0.0347(9) Uani 1.00 d
C(38) C 0.3426(4) 0.3691(3) 0.3546(3) 0.043(1) Uani 1.00 d
C(39) C 0.3723(4) 0.4907(3) 0.3802(3) 0.046(1) Uani 1.00 d
C(40) C 0.2869(3) 0.5497(2) 0.3239(2) 0.0245(7) Uani 1.00 d
H(1) H 0.5209 -0.0246 0.1020 0.0357 Uiso 1.00 calc
H(2) H 0.3702 0.1201 0.3401 0.0163 Uiso 1.00 calc
H(3) H 0.1495 0.1011 0.3965 0.0239 Uiso 1.00 calc
H(4) H 0.0211 -0.2140 0.2886 0.0242 Uiso 1.00 calc
H(5) H 0.2412 -0.1980 0.2357 0.0195 Uiso 1.00 calc
H(6) H 0.5663 -0.1873 0.1564 0.0195 Uiso 1.00 calc
H(7) H 0.6729 -0.3096 0.2246 0.0230 Uiso 1.00 calc
H(8) H 0.6091 -0.2010 0.4924 0.0235 Uiso 1.00 calc
H(9) H 0.4999 -0.0808 0.4249 0.0175 Uiso 1.00 calc
H(10) H 0.5357 0.1398 0.2181 0.0135 Uiso 1.00 calc
H(11) H 0.6602 0.0718 -0.0173 0.0357 Uiso 1.00 calc
H(12) H 0.5341 0.1935 0.0344 0.0174 Uiso 1.00 calc
H(13) H 0.4906 0.3664 0.0248 0.0228 Uiso 1.00 calc
H(14) H 0.8674 0.5207 0.1327 0.0220 Uiso 1.00 calc
H(15) H 0.9104 0.3488 0.1408 0.0168 Uiso 1.00 calc
H(16) H 0.8902 0.2236 -0.0527 0.0171 Uiso 1.00 calc
H(17) H 1.1094 0.2333 -0.1048 0.0202 Uiso 1.00 calc
H(18) H 1.1696 0.0779 0.1389 0.0228 Uiso 1.00 calc
H(19) H 0.9494 0.0709 0.1918 0.0184 Uiso 1.00 calc
H(20) H 0.7360 0.0296 0.2139 0.0126 Uiso 1.00 calc
H(21) H 0.8098 0.0805 0.4309 0.0177 Uiso 1.00 calc
H(22) H 0.7561 0.1551 0.5010 0.0177 Uiso 1.00 calc
H(23) H 0.9987 0.2315 0.3944 0.0261 Uiso 1.00 calc
H(24) H 0.9942 0.2151 0.5056 0.0261 Uiso 1.00 calc
H(25) H 1.0350 0.4036 0.4701 0.0351 Uiso 1.00 calc
H(26) H 0.8992 0.3592 0.5262 0.0351 Uiso 1.00 calc
H(27) H 0.9178 0.3933 0.3252 0.0302 Uiso 1.00 calc
H(28) H 0.8598 0.4626 0.3978 0.0302 Uiso 1.00 calc
H(29) H 0.6718 0.3121 0.4259 0.0244 Uiso 1.00 calc
H(30) H 0.6837 0.3266 0.3145 0.0244 Uiso 1.00 calc
H(31) H 0.3662 0.5547 0.1925 0.0574 Uiso 1.00 calc
H(32) H 0.1599 0.3639 0.2056 0.0633 Uiso 1.00 calc
H(33) H 0.2692 0.3964 0.1250 0.0633 Uiso 1.00 calc
H(34) H 0.3108 0.2686 0.2381 0.0423 Uiso 1.00 calc
H(35) H 0.4341 0.3745 0.2253 0.0423 Uiso 1.00 calc
H(36) H 0.4136 0.3437 0.3840 0.0591 Uiso 1.00 calc
H(37) H 0.2586 0.3300 0.3808 0.0591 Uiso 1.00 calc
H(38) H 0.4669 0.5285 0.3693 0.0544 Uiso 1.00 calc
H(39) H 0.3554 0.4975 0.4485 0.0544 Uiso 1.00 calc
H(40) H 0.3272 0.6287 0.3306 0.0302 Uiso 1.00 calc
H(41) H 0.1978 0.5300 0.3504 0.0302 Uiso 1.00 calc

loop_
_atom_site_aniso_label
_atom_site_aniso_U_11
_atom_site_aniso_U_22
_atom_site_aniso_U_33
_atom_site_aniso_U_12
_atom_site_aniso_U_13
_atom_site_aniso_U_23
Cl(1) 0.0333(4) 0.0232(4) 0.0313(4) 0.0112(3) -0.0094(3) 0.0014(3)
F(1) 0.0102(8) 0.039(1) 0.044(1) 0.0064(7) 0.0066(7) 0.0046(8)
F(2) 0.030(1) 0.0278(9) 0.040(1) 0.0182(7) -0.0060(8) 0.0064(7)
F(3) 0.040(1) 0.0200(8) 0.040(1) 0.0202(8) -0.0096(8) -0.0010(7)
F(4) 0.0106(8) 0.0337(9) 0.0278(9) 0.0078(6) 0.0076(6) 0.0017(7)
O(1) 0.0125(8) 0.0190(9) 0.0053(7) -0.0039(7) -0.0015(6) -0.0007(6)
O(2) 0.0112(8) 0.0145(8) 0.0072(7) -0.0010(6) -0.0022(6) -0.0009(6)
O(3) 0.0100(8) 0.0164(8) 0.0075(8) -0.0025(6) -0.0009(6) -0.0035(6)
O(4) 0.0107(8) 0.0158(8) 0.0062(7) -0.0016(6) -0.0003(6) -0.0039(6)
C(1) 0.009(1) 0.017(1) 0.009(1) 0.0021(9) -0.0024(8) 0.0018(8)
C(2) 0.010(1) 0.017(1) 0.015(1) 0.0029(9) -0.0015(9) 0.0014(9)
C(3) 0.016(1) 0.024(1) 0.021(1) 0.010(1) 0.0020(10) 0.003(1)
C(4) 0.008(1) 0.030(1) 0.021(1) 0.004(1) 0.0019(9) 0.008(1)
C(5) 0.013(1) 0.023(1) 0.020(1) -0.0031(10) -0.0018(9) 0.003(1)
C(6) 0.013(1) 0.019(1) 0.015(1) -0.0005(9) -0.0012(9) 0.0000(9)
C(7) 0.012(1) 0.012(1) 0.012(1) -0.0011(9) 0.0001(8) 0.0005(8)
C(8) 0.017(1) 0.017(1) 0.014(1) 0.0025(9) 0.0036(9) 0.0016(9)
C(9) 0.019(1) 0.015(1) 0.024(1) 0.0047(10) 0.005(1) -0.0006(10)
C(10) 0.013(1) 0.018(1) 0.029(1) 0.0049(10) -0.0027(10) 0.006(1)
C(11) 0.018(1) 0.019(1) 0.016(1) 0.0028(10) -0.0055(9) 0.0023(9)
C(12) 0.015(1) 0.016(1) 0.012(1) 0.0045(9) -0.0004(9) -0.0002(9)
C(13) 0.011(1) 0.012(1) 0.0053(10) -0.0017(8) -0.0009(8) 0.0001(8)
C(14) 0.012(1) 0.011(1) 0.0062(10) 0.0006(8) -0.0006(8) -0.0009(8)
C(15) 0.011(1) 0.015(1) 0.008(1) 0.0045(9) 0.0024(8) 0.0016(8)
C(16) 0.012(1) 0.019(1) 0.014(1) 0.0070(9) -0.0005(9) 0.0014(9)
C(17) 0.018(1) 0.024(1) 0.018(1) 0.012(1) -0.0020(10) 0.0033(10)
C(18) 0.028(2) 0.016(1) 0.022(1) 0.013(1) 0.000(1) 0.0020(10)
C(19) 0.022(1) 0.014(1) 0.022(1) 0.0074(10) -0.0020(10) -0.0017(10)
C(20) 0.013(1) 0.015(1) 0.016(1) 0.0052(9) -0.0011(9) 0.0005(9)
C(21) 0.011(1) 0.009(1) 0.011(1) 0.0020(8) 0.0002(8) -0.0025(8)
C(22) 0.013(1) 0.018(1) 0.013(1) 0.0064(9) 0.0003(9) 0.0022(9)
C(23) 0.017(1) 0.021(1) 0.014(1) 0.0047(10) 0.0035(9) 0.0011(9)
C(24) 0.011(1) 0.016(1) 0.019(1) 0.0027(9) 0.0042(9) -0.0024(9)
C(25) 0.013(1) 0.024(1) 0.019(1) 0.0083(10) 0.0009(9) 0.0010(10)
C(26) 0.015(1) 0.018(1) 0.013(1) 0.0064(9) 0.0019(9) 0.0027(9)
C(27) 0.010(1) 0.010(1) 0.009(1) 0.0008(8) -0.0017(8) -0.0010(8)
C(28) 0.009(1) 0.010(1) 0.009(1) -0.0001(8) -0.0022(8) -0.0016(8)
C(29) 0.007(1) 0.013(1) 0.009(1) 0.0004(8) -0.0006(8) -0.0027(8)
C(30) 0.012(1) 0.022(1) 0.010(1) 0.0023(9) -0.0013(8) 0.0013(9)
C(31) 0.013(1) 0.037(2) 0.011(1) 0.000(1) -0.0023(9) 0.000(1)
C(32) 0.021(1) 0.034(2) 0.021(1) -0.010(1) 0.000(1) -0.013(1)
C(33) 0.027(2) 0.014(1) 0.029(1) -0.003(1) 0.001(1) -0.009(1)
C(34) 0.020(1) 0.015(1) 0.022(1) 0.0037(10) 0.0019(10) -0.0035(10)
C(35) 0.048(2) 0.042(2) 0.039(2) 0.027(2) -0.016(2) -0.005(1)
C(36) 0.092(3) 0.043(2) 0.029(2) 0.044(2) -0.022(2) -0.011(1)
C(37) 0.047(2) 0.026(2) 0.039(2) 0.022(1) 0.005(1) 0.005(1)
C(38) 0.041(2) 0.048(2) 0.044(2) 0.017(2) -0.008(2) 0.009(2)
C(39) 0.066(3) 0.028(2) 0.037(2) 0.004(2) -0.030(2) 0.005(1)
C(40) 0.032(2) 0.022(1) 0.021(1) 0.011(1) -0.001(1) 0.000(1)

loop_
_atom_type_symbol
_atom_type_description
_atom_type_scat_dispersion_real
_atom_type_scat_dispersion_imag
_atom_type_scat_source
C C 0.003 0.002
;International Tables for Crystallography
(1992, Vol. C, Tables 4.2.6.8 and 6.1.1.1)
;
H H 0.000 0.000
;International Tables for Crystallography
(1992, Vol. C, Table 6.1.1.2)
;
O O 0.011 0.006
;International Tables for Crystallography
(1992, Vol. C, Tables 4.2.6.8 and 6.1.1.1)
;
Cl Cl 0.148 0.159
;International Tables for Crystallography
(1992, Vol. C, Tables 4.2.6.8 and 6.1.1.1)
;
F F 0.017 0.010
;International Tables for Crystallography
(1992, Vol. C, Tables 4.2.6.8 and 6.1.1.1)
;

loop_
_geom_angle_atom_site_label_1
_geom_angle_atom_site_label_2
_geom_angle_atom_site_label_3
_geom_angle
_geom_angle_publ_flag
C(14) O(3) C(29) 109.0(2) yes
C(28) O(4) C(29) 110.0(2) yes
C(2) C(1) C(6) 118.9(2) yes
C(2) C(1) C(13) 124.2(2) yes
C(6) C(1) C(13) 116.8(2) yes
C(1) C(2) C(3) 120.5(2) yes
C(2) C(3) C(4) 118.5(2) yes
F(1) C(4) C(3) 118.5(2) yes
F(1) C(4) C(5) 118.8(2) yes
C(3) C(4) C(5) 122.7(2) yes
C(4) C(5) C(6) 118.4(2) yes
C(1) C(6) C(5) 121.0(2) yes
C(8) C(7) C(12) 118.9(2) yes
C(8) C(7) C(13) 120.4(2) yes
C(12) C(7) C(13) 120.5(2) yes
C(7) C(8) C(9) 120.9(2) yes
C(8) C(9) C(10) 118.2(2) yes
F(2) C(10) C(9) 118.5(2) yes
F(2) C(10) C(11) 118.5(2) yes
C(9) C(10) C(11) 123.0(2) yes
C(10) C(11) C(12) 118.2(2) yes
C(7) C(12) C(11) 120.8(2) yes
O(1) C(13) C(1) 104.5(2) yes
O(1) C(13) C(7) 110.4(2) yes
O(1) C(13) C(14) 107.4(2) yes
C(1) C(13) C(7) 111.4(2) yes
C(1) C(13) C(14) 112.9(2) yes
C(7) C(13) C(14) 110.0(2) yes
O(3) C(14) C(13) 108.2(2) yes
O(3) C(14) C(28) 102.3(2) yes
C(13) C(14) C(28) 116.7(2) yes
C(16) C(15) C(20) 118.9(2) yes
C(16) C(15) C(27) 120.8(2) yes
C(20) C(15) C(27) 120.3(2) yes
C(15) C(16) C(17) 120.6(2) yes
C(16) C(17) C(18) 118.2(3) yes
F(3) C(18) C(17) 118.9(3) yes
F(3) C(18) C(19) 118.0(2) yes
C(17) C(18) C(19) 123.1(2) yes
C(18) C(19) C(20) 118.3(2) yes
C(15) C(20) C(19) 120.9(2) yes
C(22) C(21) C(26) 118.6(2) yes
C(22) C(21) C(27) 117.8(2) yes
C(26) C(21) C(27) 123.5(2) yes
C(21) C(22) C(23) 121.4(2) yes
C(22) C(23) C(24) 118.2(2) yes
F(4) C(24) C(23) 118.7(2) yes
F(4) C(24) C(25) 118.8(2) yes
C(23) C(24) C(25) 122.6(2) yes
C(24) C(25) C(26) 118.2(2) yes
C(21) C(26) C(25) 121.0(2) yes
O(2) C(27) C(15) 111.7(2) yes
O(2) C(27) C(21) 108.2(2) yes
O(2) C(27) C(28) 103.1(2) yes
C(15) C(27) C(21) 111.3(2) yes
C(15) C(27) C(28) 110.5(2) yes
C(21) C(27) C(28) 111.8(2) yes
O(4) C(28) C(14) 103.4(2) yes
O(4) C(28) C(27) 106.9(2) yes
C(14) C(28) C(27) 118.9(2) yes
O(3) C(29) O(4) 106.0(2) yes
O(3) C(29) C(30) 109.9(2) yes
O(3) C(29) C(34) 111.2(2) yes
O(4) C(29) C(30) 108.6(2) yes
O(4) C(29) C(34) 108.9(2) yes
C(30) C(29) C(34) 112.1(2) yes
C(29) C(30) C(31) 109.4(2) yes
C(30) C(31) C(32) 110.6(2) yes
C(31) C(32) C(33) 111.5(2) yes
C(32) C(33) C(34) 110.7(2) yes
C(29) C(34) C(33) 111.7(2) yes
Cl(1) C(35) C(36) 111.2(3) yes
Cl(1) C(35) C(40) 109.4(2) yes
C(36) C(35) C(40) 117.1(3) yes
C(35) C(36) C(37) 112.7(3) yes
C(36) C(37) C(38) 112.8(3) yes
C(37) C(38) C(39) 113.3(3) yes
C(38) C(39) C(40) 114.1(3) yes
C(35) C(40) C(39) 111.3(3) yes

loop_
_geom_bond_atom_site_label_1
_geom_bond_atom_site_label_2
_geom_bond_distance
_geom_bond_publ_flag
Cl(1) C(35) 1.821(3) yes
F(1) C(4) 1.361(3) yes
F(2) C(10) 1.361(3) yes
F(3) C(18) 1.370(3) yes
F(4) C(24) 1.356(3) yes
O(1) C(13) 1.435(3) yes
O(2) C(27) 1.436(3) yes
O(3) C(14) 1.432(3) yes
O(3) C(29) 1.420(3) yes
O(4) C(28) 1.422(3) yes
O(4) C(29) 1.439(3) yes
C(1) C(2) 1.396(3) yes
C(1) C(6) 1.397(3) yes
C(1) C(13) 1.531(3) yes
C(2) C(3) 1.395(3) yes
C(3) C(4) 1.378(4) yes
C(4) C(5) 1.375(4) yes
C(5) C(6) 1.386(4) yes
C(7) C(8) 1.391(3) yes
C(7) C(12) 1.395(3) yes
C(7) C(13) 1.536(3) yes
C(8) C(9) 1.393(4) yes
C(9) C(10) 1.375(4) yes
C(10) C(11) 1.373(4) yes
C(11) C(12) 1.393(4) yes
C(13) C(14) 1.559(3) yes
C(14) C(28) 1.543(3) yes
C(15) C(16) 1.394(4) yes
C(15) C(20) 1.394(3) yes
C(15) C(27) 1.525(3) yes
C(16) C(17) 1.393(3) yes
C(17) C(18) 1.373(4) yes
C(18) C(19) 1.370(4) yes
C(19) C(20) 1.387(3) yes
C(21) C(22) 1.391(3) yes
C(21) C(26) 1.390(3) yes
C(21) C(27) 1.532(3) yes
C(22) C(23) 1.386(3) yes
C(23) C(24) 1.382(4) yes
C(24) C(25) 1.373(4) yes
C(25) C(26) 1.400(3) yes
C(27) C(28) 1.553(3) yes
C(29) C(30) 1.513(3) yes
C(29) C(34) 1.518(3) yes
C(30) C(31) 1.537(3) yes
C(31) C(32) 1.519(4) yes
C(32) C(33) 1.531(4) yes
C(33) C(34) 1.529(4) yes
C(35) C(36) 1.443(5) yes
C(35) C(40) 1.506(4) yes
C(36) C(37) 1.522(5) yes
C(37) C(38) 1.479(5) yes
C(38) C(39) 1.503(5) yes
C(39) C(40) 1.526(4) yes

loop_
_geom_contact_atom_site_label_1
_geom_contact_atom_site_label_2
_geom_contact_distance
_geom_contact_site_symmetry_2
F(1) C(10) 3.227(3) 1_455
F(1) F(2) 3.441(3) 1_455
F(1) C(11) 3.443(3) 1_455
F(1) C(30) 3.557(3) 1_455
F(2) C(38) 3.421(4) 2_656
F(2) C(39) 3.599(4) 2_656
F(3) C(17) 3.267(3) 2_665
F(3) F(4) 3.422(2) 2_765
F(3) C(9) 3.489(3) 1_565
F(3) C(23) 3.493(3) 2_765
F(4) O(2) 3.042(2) 2_755
F(4) C(8) 3.209(3) 2_755
F(4) C(16) 3.227(3) 1_655
F(4) C(17) 3.329(3) 1_655
O(1) O(2) 2.711(2) 2_655
O(1) C(16) 3.594(3) 2_655
O(2) O(2) 3.396(3) 2_655
C(4) C(30) 3.595(4) 2_656
C(4) C(31) 3.595(4) 2_656
C(10) C(39) 3.563(5) 1_545
C(32) C(32) 3.597(6) 2_766

loop_
_geom_hbond_atom_site_label_D
_geom_hbond_atom_site_label_H
_geom_hbond_atom_site_label_A
_geom_hbond_site_symmetry_A
_geom_hbond_distance_DH
_geom_hbond_distance_HA
_geom_hbond_distance_DA
_geom_hbond_angle_DHA
_geom_hbond_publ_flag
O(1) H(1) O(2) . 0.943 1.691 2.622(2) 168.676 no
O(2) H(11) O(1) 2_655 0.880 1.923 2.710(2) 148.040 no
O(2) H(11) O(2) 2_655 0.880 3.224 3.397(2) 93.710 no

loop_
_geom_torsion_atom_site_label_1
_geom_torsion_atom_site_label_2
_geom_torsion_atom_site_label_3
_geom_torsion_atom_site_label_4
_geom_torsion
_geom_torsion_publ_flag
Cl(1) C(35) C(36) C(37) -175.5(3) yes
Cl(1) C(35) C(40) C(39) 173.6(2) yes
F(1) C(4) C(3) C(2) -178.8(2) yes
F(1) C(4) C(5) C(6) 179.9(2) yes
F(2) C(10) C(9) C(8) -178.1(2) yes
F(2) C(10) C(11) C(12) 178.2(2) yes
F(3) C(18) C(17) C(16) -178.9(2) yes
F(3) C(18) C(19) C(20) 179.4(2) yes
F(4) C(24) C(23) C(22) -177.3(2) yes
F(4) C(24) C(25) C(26) 176.9(2) yes
O(1) C(13) C(1) C(2) -119.6(2) yes
O(1) C(13) C(1) C(6) 56.6(3) yes
O(1) C(13) C(7) C(8) 15.3(3) yes
O(1) C(13) C(7) C(12) -168.4(2) yes
O(1) C(13) C(14) O(3) 178.6(2) yes
O(1) C(13) C(14) C(28) -66.9(2) yes
O(2) C(27) C(15) C(16) 20.4(3) yes
O(2) C(27) C(15) C(20) -161.9(2) yes
O(2) C(27) C(21) C(22) 73.3(2) yes
O(2) C(27) C(21) C(26) -103.7(2) yes
O(2) C(27) C(28) O(4) -179.6(2) yes
O(2) C(27) C(28) C(14) -63.3(2) yes
O(3) C(14) C(13) C(1) 63.9(2) yes
O(3) C(14) C(13) C(7) -61.2(2) yes
O(3) C(14) C(28) O(4) -28.8(2) yes
O(3) C(14) C(28) C(27) -146.9(2) yes
O(3) C(29) O(4) C(28) -0.9(2) yes
O(3) C(29) C(30) C(31) 178.5(2) yes
O(3) C(29) C(34) C(33) 179.1(2) yes
O(4) C(28) C(14) C(13) -146.6(2) yes
O(4) C(28) C(27) C(15) -60.1(2) yes
O(4) C(28) C(27) C(21) 64.4(2) yes
O(4) C(29) O(3) C(14) -19.1(2) yes
O(4) C(29) C(30) C(31) 63.0(2) yes
O(4) C(29) C(34) C(33) -64.5(3) yes
C(1) C(2) C(3) C(4) -1.8(4) yes
C(1) C(6) C(5) C(4) -0.4(4) yes
C(1) C(13) C(7) C(8) 130.9(2) yes
C(1) C(13) C(7) C(12) -52.7(3) yes
C(1) C(13) C(14) C(28) 178.4(2) yes
C(2) C(1) C(6) C(5) 0.8(4) yes
C(2) C(1) C(13) C(7) 121.2(2) yes
C(2) C(1) C(13) C(14) -3.2(3) yes
C(2) C(3) C(4) C(5) 2.2(4) yes
C(3) C(2) C(1) C(6) 0.3(4) yes
C(3) C(2) C(1) C(13) 176.4(2) yes
C(3) C(4) C(5) C(6) -1.1(4) yes
C(5) C(6) C(1) C(13) -175.6(2) yes
C(6) C(1) C(13) C(7) -62.7(3) yes
C(6) C(1) C(13) C(14) 173.0(2) yes
C(7) C(8) C(9) C(10) -0.2(4) yes
C(7) C(12) C(11) C(10) 0.0(4) yes
C(7) C(13) C(14) C(28) 53.3(2) yes
C(8) C(7) C(12) C(11) 2.2(4) yes
C(8) C(7) C(13) C(14) -103.1(2) yes
C(8) C(9) C(10) C(11) 2.6(4) yes
C(9) C(8) C(7) C(12) -2.1(4) yes
C(9) C(8) C(7) C(13) 174.3(2) yes
C(9) C(10) C(11) C(12) -2.5(4) yes
C(11) C(12) C(7) C(13) -174.2(2) yes
C(12) C(7) C(13) C(14) 73.2(3) yes
C(13) C(14) O(3) C(29) 153.3(2) yes
C(13) C(14) C(28) C(27) 95.3(2) yes
C(14) O(3) C(29) C(30) -136.2(2) yes
C(14) O(3) C(29) C(34) 99.1(2) yes
C(14) C(28) O(4) C(29) 18.5(2) yes
C(14) C(28) C(27) C(15) 56.2(3) yes
C(14) C(28) C(27) C(21) -179.3(2) yes
C(15) C(16) C(17) C(18) -0.2(4) yes
C(15) C(20) C(19) C(18) -0.9(4) yes
C(15) C(27) C(21) C(22) -49.8(3) yes
C(15) C(27) C(21) C(26) 133.2(2) yes
C(16) C(15) C(20) C(19) 1.4(4) yes
C(16) C(15) C(27) C(21) 141.5(2) yes
C(16) C(15) C(27) C(28) -93.7(2) yes
C(16) C(17) C(18) C(19) 0.7(4) yes
C(17) C(16) C(15) C(20) -0.8(4) yes
C(17) C(16) C(15) C(27) 176.9(2) yes
C(17) C(18) C(19) C(20) -0.2(4) yes
C(19) C(20) C(15) C(27) -176.4(2) yes
C(20) C(15) C(27) C(21) -40.8(3) yes
C(20) C(15) C(27) C(28) 84.0(3) yes
C(21) C(22) C(23) C(24) -0.3(4) yes
C(21) C(26) C(25) C(24) 1.2(4) yes
C(22) C(21) C(26) C(25) 0.5(4) yes
C(22) C(21) C(27) C(28) -173.8(2) yes
C(22) C(23) C(24) C(25) 2.2(4) yes
C(23) C(22) C(21) C(26) -1.0(4) yes
C(23) C(22) C(21) C(27) -178.2(2) yes
C(23) C(24) C(25) C(26) -2.6(4) yes
C(25) C(26) C(21) C(27) 177.6(2) yes
C(26) C(21) C(27) C(28) 9.1(3) yes
C(27) C(28) O(4) C(29) 144.7(2) yes
C(28) O(4) C(29) C(30) 117.2(2) yes
C(28) O(4) C(29) C(34) -120.6(2) yes
C(28) C(14) O(3) C(29) 29.6(2) yes
C(29) C(30) C(31) C(32) 58.1(3) yes
C(29) C(34) C(33) C(32) -53.1(3) yes
C(30) C(29) C(34) C(33) 55.6(3) yes
C(30) C(31) C(32) C(33) -57.6(3) yes
C(31) C(30) C(29) C(34) -57.3(3) yes
C(31) C(32) C(33) C(34) 54.6(3) yes
C(35) C(36) C(37) C(38) 50.2(5) yes
C(35) C(40) C(39) C(38) -44.8(4) yes
C(36) C(35) C(40) C(39) 45.9(5) yes
C(36) C(37) C(38) C(39) -50.9(5) yes
C(37) C(36) C(35) C(40) -48.7(5) yes
C(37) C(38) C(39) C(40) 49.3(5) yes
C(37) C(38) C(39) C(40) 49.3(5) yes
